data_2218100
loop_
_publ_author_name
'Li, Yong'
'Zeng, Tao'
'Huang, Dao-zhan'

_publ_section_title
;(7-Isopropyl-1,4a-dimethyl-1,2,3,4,4a,-9,10,10a-octahydrophenanthren-1-yl)methanaminium
 4-toluenesulfonate
;
_journal_coeditor_code DN2336
_journal_issue 5
_journal_name_full 'Acta Crystallographica Section E'
_journal_page_first o872
_journal_paper_doi 10.1107/S1600536808010210
_journal_volume 64
_journal_year 2008
_chemical_formula_iupac 'C20 H32 N +, C7 H7 O3 S -'
_chemical_formula_moiety 'C20 H32 N +, C7 H7 O3 S -'
_chemical_formula_sum 'C27 H39 N O3 S'
_chemical_formula_weight 457.65
_chemical_name_systematic
;
(7-Isopropyl-1,4a-dimethyl-1,2,3,4,4a,9,10,10a-octahydrophenanthren-1-
yl)methanaminium 4-toluenesulfonate
;
_space_group_IT_number 19
_symmetry_cell_setting orthorhombic
_symmetry_space_group_name_Hall 'P 2ac 2ab'
_symmetry_space_group_name_H-M 'P 21 21 21'
_atom_sites_solution_hydrogens geom
_atom_sites_solution_primary direct
_atom_sites_solution_secondary difmap
_audit_creation_method SHELXL-97
_cell_angle_alpha 90.00
_cell_angle_beta 90.00
_cell_angle_gamma 90.00
_cell_formula_units_Z 4
_cell_length_a 5.9954(2)
_cell_length_b 11.7039(5)
_cell_length_c 37.0381(13)
_cell_measurement_reflns_used 5550
_cell_measurement_temperature 296(2)
_cell_measurement_theta_max 21.44
_cell_measurement_theta_min 2.40
_cell_volume 2598.95(17)
_computing_cell_refinement 'SAINT-Plus (Bruker, 2003)'
_computing_data_collection 'SMART (Bruker, 2002)'
_computing_data_reduction 'SAINT-Plus (Bruker, 2003)'
_computing_molecular_graphics
;
ORTEPIII (Burnett & Johnson, 1996), ORTEP-32 (Farrugia, 1998)
and
XP in SHELXTL (Sheldrick, 2008)
;
_computing_publication_material 'SHELXTL (Sheldrick, 2008)'
_computing_structure_refinement 'SHELXL97 (Sheldrick, 2008)'
_computing_structure_solution 'SHELXTL (Sheldrick, 2008)'
_diffrn_ambient_temperature 296(2)
_diffrn_measured_fraction_theta_full 0.999
_diffrn_measured_fraction_theta_max 0.999
_diffrn_measurement_device_type 'Bruker SMART CCD area-detector'
_diffrn_measurement_method '\f and \w'
_diffrn_radiation_monochromator graphite
_diffrn_radiation_source 'fine-focus sealed tube'
_diffrn_radiation_type MoK\a
_diffrn_radiation_wavelength 0.71073
_diffrn_reflns_av_R_equivalents 0.0290
_diffrn_reflns_av_sigmaI/netI 0.0286
_diffrn_reflns_limit_h_max 7
_diffrn_reflns_limit_h_min -7
_diffrn_reflns_limit_k_max 10
_diffrn_reflns_limit_k_min -15
_diffrn_reflns_limit_l_max 48
_diffrn_reflns_limit_l_min -45
_diffrn_reflns_number 22386
_diffrn_reflns_theta_full 27.47
_diffrn_reflns_theta_max 27.47
_diffrn_reflns_theta_min 1.10
_exptl_absorpt_coefficient_mu 0.151
_exptl_absorpt_correction_T_max 0.9560
_exptl_absorpt_correction_T_min 0.9419
_exptl_absorpt_correction_type multi-scan
_exptl_absorpt_process_details '(SADABS; Bruker, 2000)'
_exptl_crystal_colour colourless
_exptl_crystal_density_diffrn 1.170
_exptl_crystal_density_method 'not measured'
_exptl_crystal_description box
_exptl_crystal_F_000 992
_exptl_crystal_size_max 0.40
_exptl_crystal_size_mid 0.30
_exptl_crystal_size_min 0.30
_refine_diff_density_max 0.218
_refine_diff_density_min -0.355
_refine_ls_abs_structure_details 'Flack (1983), 2489 Friedel pairs'
_refine_ls_abs_structure_Flack 0.03(8)
_refine_ls_extinction_method none
_refine_ls_goodness_of_fit_ref 1.050
_refine_ls_hydrogen_treatment constr
_refine_ls_matrix_type full
_refine_ls_number_parameters 360
_refine_ls_number_reflns 5925
_refine_ls_number_restraints 204
_refine_ls_restrained_S_all 1.041
_refine_ls_R_factor_all 0.0691
_refine_ls_R_factor_gt 0.0453
_refine_ls_shift/su_max 0.001
_refine_ls_shift/su_mean 0.000
_refine_ls_structure_factor_coef Fsqd
_refine_ls_weighting_details 'calc w=1/[\s^2^(Fo^2^)+(0.0817P)^2^] where P=(Fo^2^+2Fc^2^)/3'
_refine_ls_weighting_scheme calc
_refine_ls_wR_factor_gt 0.1218
_refine_ls_wR_factor_ref 0.1391
_reflns_number_gt 4346
_reflns_number_total 5925
_reflns_threshold_expression I>2\s(I)
_cod_data_source_file dn2336.cif
_cod_data_source_block I
_cod_database_code 2218100
_cod_database_fobs_code 2218100

loop_
_symmetry_equiv_pos_as_xyz
'x, y, z'
'-x+1/2, -y, z+1/2'
'-x, y+1/2, -z+1/2'
'x+1/2, -y+1/2, -z'

loop_
_atom_site_type_symbol
_atom_site_label
_atom_site_fract_x
_atom_site_fract_y
_atom_site_fract_z
_atom_site_U_iso_or_equiv
_atom_site_adp_type
_atom_site_calc_flag
_atom_site_refinement_flags
_atom_site_occupancy
_atom_site_disorder_assembly
_atom_site_disorder_group
C C1 0.4813(5) 0.45313(18) 0.84444(6) 0.0648(6) Uani d . 1 . .
H H1A 0.5164 0.5149 0.8279 0.078 Uiso calc R 1 . .
H H1B 0.3210 0.4529 0.8481 0.078 Uiso calc R 1 . .
C C2 0.5952(5) 0.4754(2) 0.88024(6) 0.0714(7) Uani d . 1 . .
H H2A 0.5444 0.5479 0.8899 0.086 Uiso calc R 1 . .
H H2B 0.7551 0.4804 0.8766 0.086 Uiso calc R 1 . .
C C3 0.5442(4) 0.38020(18) 0.90724(6) 0.0596(6) Uani d . 1 . .
H H3A 0.6241 0.3956 0.9295 0.072 Uiso calc R 1 . .
H H3B 0.3860 0.3813 0.9127 0.072 Uiso calc R 1 . .
C C4 0.6073(3) 0.26118(18) 0.89395(6) 0.0513(5) Uani d . 1 . .
C C5 0.5098(3) 0.24264(17) 0.85538(5) 0.0512(5) Uani d . 1 . .
H H5 0.3478 0.2425 0.8589 0.061 Uiso calc R 1 . .
C C6 0.5598(5) 0.1269(2) 0.83848(7) 0.0723(7) Uani d . 1 . .
H H6A 0.7071 0.1275 0.8277 0.087 Uiso calc R 1 . .
H H6B 0.5562 0.0678 0.8568 0.087 Uiso calc R 1 . .
C C7 0.3844(6) 0.1028(3) 0.80977(8) 0.0937(10) Uani d . 1 . .
H H7A 0.4337 0.0386 0.7952 0.112 Uiso calc R 1 . .
H H7B 0.2467 0.0806 0.8216 0.112 Uiso calc R 1 . .
C C8 0.3379(5) 0.2025(3) 0.78531(7) 0.0763(8) Uani d D 1 . .
C C9 0.4075(4) 0.3128(2) 0.79388(6) 0.0643(6) Uani d D 1 A .
C C10 0.5512(4) 0.3390(2) 0.82710(6) 0.0557(5) Uani d . 1 . .
C C11A 0.354(6) 0.4122(15) 0.7717(7) 0.073(4) Uani d PDU 0.47 A 1
H H11A 0.4093 0.4832 0.7787 0.087 Uiso calc PR 0.47 A 1
C C12A 0.2225(19) 0.4056(6) 0.7397(3) 0.065(2) Uani d PDU 0.47 A 1
H H12A 0.1884 0.4708 0.7265 0.078 Uiso calc PR 0.47 A 1
C C13A 0.1461(16) 0.2979(8) 0.7289(2) 0.061(2) Uani d PDU 0.47 A 1
C C14A 0.210(2) 0.2074(7) 0.7520(3) 0.066(2) Uani d PDU 0.47 A 1
H H14A 0.1599 0.1364 0.7442 0.079 Uiso calc PR 0.47 A 1
C C18A 0.0100(12) 0.2855(7) 0.69557(16) 0.0750(17) Uani d PDU 0.47 A 1
H H18A -0.0248 0.3610 0.6856 0.090 Uiso calc PR 0.47 A 1
C C19A 0.108(2) 0.2104(16) 0.6668(4) 0.164(8) Uani d PDU 0.47 A 1
H H19A 0.1331 0.1354 0.6764 0.246 Uiso calc PR 0.47 A 1
H H19B 0.2467 0.2422 0.6587 0.246 Uiso calc PR 0.47 A 1
H H19C 0.0062 0.2056 0.6468 0.246 Uiso calc PR 0.47 A 1
C C20A -0.199(3) 0.2203(19) 0.7017(7) 0.178(10) Uani d PDU 0.47 A 1
H H20A -0.1629 0.1465 0.7114 0.268 Uiso calc PR 0.47 A 1
H H20B -0.2766 0.2114 0.6793 0.268 Uiso calc PR 0.47 A 1
H H20C -0.2912 0.2610 0.7185 0.268 Uiso calc PR 0.47 A 1
C C11B 0.344(6) 0.3896(14) 0.7680(6) 0.076(4) Uani d PDU 0.53 A 2
H H11B 0.3803 0.4664 0.7707 0.091 Uiso calc PR 0.53 A 2
C C12B 0.2278(18) 0.3544(7) 0.7386(3) 0.069(2) Uani d PDU 0.53 A 2
H H12B 0.1855 0.4096 0.7218 0.083 Uiso calc PR 0.53 A 2
C C13B 0.1685(14) 0.2434(7) 0.7317(3) 0.068(2) Uani d PDU 0.53 A 2
C C14B 0.223(2) 0.1613(6) 0.7559(2) 0.068(2) Uani d PDU 0.53 A 2
H H14B 0.1867 0.0847 0.7529 0.082 Uiso calc PR 0.53 A 2
C C18B 0.0331(11) 0.2128(8) 0.69788(16) 0.0893(19) Uani d PDU 0.53 A 2
H H18B 0.0283 0.1295 0.6954 0.107 Uiso calc PR 0.53 A 2
C C19B 0.162(2) 0.2641(14) 0.6647(3) 0.136(6) Uani d PDU 0.53 A 2
H H19D 0.1625 0.3460 0.6664 0.205 Uiso calc PR 0.53 A 2
H H19E 0.0897 0.2412 0.6428 0.205 Uiso calc PR 0.53 A 2
H H19F 0.3129 0.2365 0.6648 0.205 Uiso calc PR 0.53 A 2
C C20B -0.2109(16) 0.2584(13) 0.7026(4) 0.094(3) Uani d PDU 0.53 A 2
H H20D -0.2664 0.2366 0.7259 0.141 Uiso calc PR 0.53 A 2
H H20E -0.3045 0.2264 0.6842 0.141 Uiso calc PR 0.53 A 2
H H20F -0.2113 0.3402 0.7006 0.141 Uiso calc PR 0.53 A 2
C C15 0.4892(4) 0.17224(18) 0.91797(6) 0.0576(5) Uani d . 1 . .
H H15A 0.3300 0.1765 0.9134 0.069 Uiso calc R 1 . .
H H15B 0.5387 0.0967 0.9108 0.069 Uiso calc R 1 . .
C C16 0.8591(4) 0.2415(3) 0.89661(8) 0.0758(7) Uani d . 1 . .
H H16A 0.9361 0.3014 0.8840 0.114 Uiso calc R 1 . .
H H16B 0.8960 0.1692 0.8860 0.114 Uiso calc R 1 . .
H H16C 0.9031 0.2417 0.9215 0.114 Uiso calc R 1 . .
C C17 0.7940(4) 0.3494(3) 0.81380(7) 0.0770(8) Uani d . 1 A .
H H17A 0.8009 0.4033 0.7943 0.115 Uiso calc R 1 . .
H H17B 0.8453 0.2762 0.8056 0.115 Uiso calc R 1 . .
H H17C 0.8870 0.3752 0.8333 0.115 Uiso calc R 1 . .
C C31 0.8536(4) -0.25930(19) 1.06820(6) 0.0626(6) Uani d . 1 . .
C C32 1.0535(4) -0.25420(19) 1.04994(6) 0.0678(7) Uani d . 1 . .
H H32 1.1605 -0.3103 1.0540 0.081 Uiso calc R 1 . .
C C33 1.0981(4) -0.16706(19) 1.02573(6) 0.0598(6) Uani d . 1 . .
H H33 1.2343 -0.1647 1.0137 0.072 Uiso calc R 1 . .
C C34 0.9414(3) -0.08452(17) 1.01948(6) 0.0506(5) Uani d . 1 . .
C C35 0.7373(4) -0.08909(19) 1.03689(6) 0.0607(6) Uani d . 1 . .
H H35 0.6292 -0.0339 1.0324 0.073 Uiso calc R 1 . .
C C36 0.6962(4) -0.1768(2) 1.06106(7) 0.0667(6) Uani d . 1 . .
H H36 0.5590 -0.1801 1.0727 0.080 Uiso calc R 1 . .
C C37 0.8088(7) -0.3537(2) 1.09495(8) 0.0913(10) Uani d . 1 . .
H H37A 0.7348 -0.4158 1.0830 0.137 Uiso calc R 1 . .
H H37B 0.7157 -0.3253 1.1140 0.137 Uiso calc R 1 . .
H H37C 0.9475 -0.3801 1.1049 0.137 Uiso calc R 1 . .
N N1 0.5270(3) 0.18534(15) 0.95701(5) 0.0565(4) Uani d . 1 . .
H H1C 0.6678 0.1678 0.9622 0.085 Uiso calc R 1 . .
H H1D 0.4359 0.1389 0.9690 0.085 Uiso calc R 1 . .
H H1E 0.5001 0.2573 0.9634 0.085 Uiso calc R 1 . .
O O1 0.8894(4) 0.12792(13) 1.00269(5) 0.0828(6) Uani d . 1 . .
O O2 0.9025(4) -0.00303(15) 0.95411(4) 0.0818(5) Uani d . 1 . .
O O3 1.2366(3) 0.0371(2) 0.98855(8) 0.1196(10) Uani d . 1 . .
S S1 0.99852(11) 0.02625(5) 0.988456(17) 0.06402(19) Uani d . 1 . .

loop_
_atom_site_aniso_label
_atom_site_aniso_U_11
_atom_site_aniso_U_22
_atom_site_aniso_U_33
_atom_site_aniso_U_12
_atom_site_aniso_U_13
_atom_site_aniso_U_23
C1 0.0798(17) 0.0532(12) 0.0612(13) -0.0036(13) 0.0047(13) 0.0070(10)
C2 0.0970(19) 0.0557(13) 0.0615(14) -0.0134(14) 0.0079(13) 0.0041(11)
C3 0.0707(15) 0.0544(11) 0.0537(12) -0.0089(11) 0.0018(11) 0.0018(9)
C4 0.0412(10) 0.0523(11) 0.0604(12) -0.0054(10) 0.0072(9) 0.0037(10)
C5 0.0432(10) 0.0515(10) 0.0589(12) -0.0003(10) 0.0120(10) -0.0024(9)
C6 0.086(2) 0.0623(14) 0.0682(15) 0.0065(13) 0.0188(14) -0.0090(11)
C7 0.111(2) 0.0824(19) 0.088(2) -0.0165(19) 0.0141(19) -0.0295(17)
C8 0.0679(16) 0.100(2) 0.0611(16) -0.0084(16) 0.0129(12) -0.0205(15)
C9 0.0513(12) 0.0902(18) 0.0513(13) -0.0044(13) 0.0133(11) -0.0015(12)
C10 0.0511(13) 0.0661(13) 0.0499(12) -0.0036(10) 0.0088(9) 0.0011(10)
C11A 0.064(7) 0.101(7) 0.053(6) 0.003(7) -0.002(4) 0.007(6)
C12A 0.071(4) 0.061(4) 0.062(4) 0.009(5) 0.006(3) 0.011(4)
C13A 0.057(4) 0.071(6) 0.055(4) 0.009(4) 0.011(3) 0.000(4)
C14A 0.077(5) 0.049(5) 0.071(5) -0.013(5) 0.013(4) -0.004(5)
C18A 0.076(4) 0.082(4) 0.068(4) 0.014(4) -0.008(3) -0.006(3)
C19A 0.113(10) 0.257(18) 0.121(10) 0.111(12) -0.046(8) -0.101(10)
C20A 0.162(18) 0.182(19) 0.191(15) -0.089(14) -0.055(12) -0.012(13)
C11B 0.069(6) 0.098(7) 0.060(6) -0.014(6) 0.008(5) -0.001(5)
C12B 0.079(5) 0.069(5) 0.058(4) 0.021(5) -0.001(3) 0.002(5)
C13B 0.061(3) 0.077(6) 0.067(4) 0.013(4) 0.003(3) -0.010(4)
C14B 0.083(4) 0.058(4) 0.063(4) -0.014(5) 0.013(3) -0.011(4)
C18B 0.091(5) 0.100(5) 0.077(4) 0.023(5) -0.012(3) -0.015(4)
C19B 0.109(7) 0.253(15) 0.047(4) -0.027(8) -0.010(4) -0.024(6)
C20B 0.068(5) 0.124(8) 0.091(6) 0.002(5) -0.020(4) -0.005(5)
C15 0.0590(13) 0.0555(11) 0.0583(12) -0.0110(11) 0.0052(11) 0.0063(9)
C16 0.0469(13) 0.0997(19) 0.0810(17) 0.0028(14) 0.0065(11) 0.0155(16)
C17 0.0577(15) 0.107(2) 0.0661(15) -0.0105(14) 0.0169(12) 0.0118(15)
C31 0.0839(17) 0.0460(11) 0.0578(13) -0.0055(12) -0.0035(11) 0.0019(10)
C32 0.0838(18) 0.0469(11) 0.0728(15) 0.0147(12) -0.0042(13) 0.0028(11)
C33 0.0549(13) 0.0567(13) 0.0679(14) 0.0115(10) 0.0036(11) 0.0048(10)
C34 0.0461(11) 0.0456(10) 0.0601(12) -0.0033(9) -0.0021(9) 0.0019(9)
C35 0.0482(12) 0.0524(12) 0.0816(16) 0.0031(10) -0.0028(12) 0.0089(11)
C36 0.0612(14) 0.0653(14) 0.0735(15) -0.0078(12) 0.0075(12) 0.0065(12)
C37 0.137(3) 0.0662(16) 0.0708(17) -0.0128(17) -0.0046(18) 0.0159(13)
N1 0.0503(10) 0.0550(9) 0.0641(11) -0.0047(8) 0.0032(9) 0.0131(8)
O1 0.1152(16) 0.0473(9) 0.0859(12) -0.0018(10) -0.0308(11) 0.0102(8)
O2 0.1068(14) 0.0746(11) 0.0641(10) 0.0038(10) -0.0039(10) 0.0154(9)
O3 0.0561(11) 0.1249(19) 0.178(2) -0.0252(12) -0.0091(13) 0.0906(18)
S1 0.0572(3) 0.0545(3) 0.0804(4) -0.0071(3) -0.0065(3) 0.0208(3)

loop_
_atom_type_symbol
_atom_type_description
_atom_type_scat_dispersion_real
_atom_type_scat_dispersion_imag
_atom_type_scat_source
C C 0.0033 0.0016 'International Tables Vol C Tables 4.2.6.8 and 6.1.1.4'
H H 0.0000 0.0000 'International Tables Vol C Tables 4.2.6.8 and 6.1.1.4'
N N 0.0061 0.0033 'International Tables Vol C Tables 4.2.6.8 and 6.1.1.4'
O O 0.0106 0.0060 'International Tables Vol C Tables 4.2.6.8 and 6.1.1.4'
S S 0.1246 0.1234 'International Tables Vol C Tables 4.2.6.8 and 6.1.1.4'

loop_
_geom_angle_atom_site_label_1
_geom_angle_atom_site_label_2
_geom_angle_atom_site_label_3
_geom_angle
C2 C1 C10 113.1(2)
C2 C1 H1A 109.0
C10 C1 H1A 109.0
C2 C1 H1B 109.0
C10 C1 H1B 109.0
H1A C1 H1B 107.8
C1 C2 C3 110.9(2)
C1 C2 H2A 109.5
C3 C2 H2A 109.5
C1 C2 H2B 109.5
C3 C2 H2B 109.5
H2A C2 H2B 108.0
C4 C3 C2 113.92(18)
C4 C3 H3A 108.8
C2 C3 H3A 108.8
C4 C3 H3B 108.8
C2 C3 H3B 108.8
H3A C3 H3B 107.7
C3 C4 C16 111.2(2)
C3 C4 C15 108.46(17)
C16 C4 C15 108.3(2)
C3 C4 C5 109.27(17)
C16 C4 C5 114.08(19)
C15 C4 C5 105.23(17)
C6 C5 C4 115.28(18)
C6 C5 C10 109.66(17)
C4 C5 C10 117.08(17)
C6 C5 H5 104.4
C4 C5 H5 104.4
C10 C5 H5 104.4
C7 C6 C5 108.5(2)
C7 C6 H6A 110.0
C5 C6 H6A 110.0
C7 C6 H6B 110.0
C5 C6 H6B 110.0
H6A C6 H6B 108.4
C8 C7 C6 113.9(2)
C8 C7 H7A 108.8
C6 C7 H7A 108.8
C8 C7 H7B 108.8
C6 C7 H7B 108.8
H7A C7 H7B 107.7
C14B C8 C9 130.9(4)
C14B C8 C14A 22.8(3)
C9 C8 C14A 108.3(4)
C14B C8 C7 107.4(4)
C9 C8 C7 121.8(2)
C14A C8 C7 129.8(4)
C11B C9 C8 111.5(7)
C11B C9 C11A 11.7(14)
C8 C9 C11A 123.0(7)
C11B C9 C10 125.9(7)
C8 C9 C10 122.4(2)
C11A C9 C10 114.5(7)
C9 C10 C1 110.8(2)
C9 C10 C17 106.86(19)
C1 C10 C17 108.8(2)
C9 C10 C5 107.74(19)
C1 C10 C5 107.70(16)
C17 C10 C5 115.0(2)
C12A C11A C9 123.0(13)
C12A C11A H11A 118.5
C9 C11A H11A 118.5
C13A C12A C11A 117.8(10)
C13A C12A H12A 121.1
C11A C12A H12A 121.1
C12A C13A C14A 114.5(7)
C12A C13A C18A 120.3(7)
C14A C13A C18A 125.3(8)
C13A C14A C8 133.3(7)
C13A C14A H14A 113.4
C8 C14A H14A 113.4
C20A C18A C13A 112.6(11)
C20A C18A C19A 97.9(13)
C13A C18A C19A 115.6(8)
C20A C18A H18A 110.0
C13A C18A H18A 110.0
C19A C18A H18A 110.0
C12B C11B C9 120.4(12)
C12B C11B H11B 119.8
C9 C11B H11B 119.8
C11B C12B C13B 124.7(9)
C11B C12B H12B 117.7
C13B C12B H12B 117.7
C14B C13B C12B 119.2(7)
C14B C13B C18B 120.2(7)
C12B C13B C18B 120.6(8)
C13B C14B C8 113.4(6)
C13B C14B H14B 123.3
C8 C14B H14B 123.3
C13B C18B C20B 108.9(7)
C13B C18B C19B 106.8(8)
C20B C18B C19B 114.6(9)
C13B C18B H18B 108.8
C20B C18B H18B 108.8
C19B C18B H18B 108.8
C18B C19B H19D 109.5
C18B C19B H19E 109.5
H19D C19B H19E 109.5
C18B C19B H19F 109.5
H19D C19B H19F 109.5
H19E C19B H19F 109.5
C18B C20B H20D 109.5
C18B C20B H20E 109.5
H20D C20B H20E 109.5
C18B C20B H20F 109.5
H20D C20B H20F 109.5
H20E C20B H20F 109.5
N1 C15 C4 115.21(18)
N1 C15 H15A 108.5
C4 C15 H15A 108.5
N1 C15 H15B 108.5
C4 C15 H15B 108.5
H15A C15 H15B 107.5
C4 C16 H16A 109.5
C4 C16 H16B 109.5
H16A C16 H16B 109.5
C4 C16 H16C 109.5
H16A C16 H16C 109.5
H16B C16 H16C 109.5
C10 C17 H17A 109.5
C10 C17 H17B 109.5
H17A C17 H17B 109.5
C10 C17 H17C 109.5
H17A C17 H17C 109.5
H17B C17 H17C 109.5
C36 C31 C32 118.2(2)
C36 C31 C37 121.2(3)
C32 C31 C37 120.6(2)
C31 C32 C33 121.2(2)
C31 C32 H32 119.4
C33 C32 H32 119.4
C34 C33 C32 119.9(2)
C34 C33 H33 120.1
C32 C33 H33 120.1
C33 C34 C35 120.1(2)
C33 C34 S1 119.73(17)
C35 C34 S1 120.19(17)
C34 C35 C36 119.2(2)
C34 C35 H35 120.4
C36 C35 H35 120.4
C31 C36 C35 121.5(2)
C31 C36 H36 119.3
C35 C36 H36 119.3
C31 C37 H37A 109.5
C31 C37 H37B 109.5
H37A C37 H37B 109.5
C31 C37 H37C 109.5
H37A C37 H37C 109.5
H37B C37 H37C 109.5
C15 N1 H1C 109.5
C15 N1 H1D 109.5
H1C N1 H1D 109.5
C15 N1 H1E 109.5
H1C N1 H1E 109.5
H1D N1 H1E 109.5
O3 S1 O2 114.95(16)
O3 S1 O1 111.98(17)
O2 S1 O1 109.59(11)
O3 S1 C34 104.85(11)
O2 S1 C34 108.85(10)
O1 S1 C34 106.09(11)

loop_
_geom_bond_atom_site_label_1
_geom_bond_atom_site_label_2
_geom_bond_distance
C1 C2 1.514(3)
C1 C10 1.540(3)
C1 H1A 0.9700
C1 H1B 0.9700
C2 C3 1.528(3)
C2 H2A 0.9700
C2 H2B 0.9700
C3 C4 1.525(3)
C3 H3A 0.9700
C3 H3B 0.9700
C4 C16 1.530(3)
C4 C15 1.542(3)
C4 C5 1.559(3)
C5 C6 1.522(3)
C5 C10 1.559(3)
C5 H5 0.9800
C6 C7 1.522(4)
C6 H6A 0.9700
C6 H6B 0.9700
C7 C8 1.504(4)
C7 H7A 0.9700
C7 H7B 0.9700
C8 C14B 1.375(9)
C8 C9 1.393(4)
C8 C14A 1.455(10)
C9 C11B 1.368(11)
C9 C11A 1.460(12)
C9 C10 1.533(3)
C10 C17 1.542(3)
C11A C12A 1.425(11)
C11A H11A 0.9300
C12A C13A 1.400(9)
C12A H12A 0.9300
C13A C14A 1.412(9)
C13A C18A 1.488(11)
C14A H14A 0.9300
C18A C20A 1.482(16)
C18A C19A 1.501(12)
C18A H18A 0.9800
C19A H19A 0.9600
C19A H19B 0.9600
C19A H19C 0.9600
C20A H20A 0.9600
C20A H20B 0.9600
C20A H20C 0.9600
C11B C12B 1.359(11)
C11B H11B 0.9300
C12B C13B 1.371(9)
C12B H12B 0.9300
C13B C14B 1.353(8)
C13B C18B 1.535(10)
C14B H14B 0.9300
C18B C20B 1.566(11)
C18B C19B 1.571(12)
C18B H18B 0.9800
C19B H19D 0.9600
C19B H19E 0.9600
C19B H19F 0.9600
C20B H20D 0.9600
C20B H20E 0.9600
C20B H20F 0.9600
C15 N1 1.472(3)
C15 H15A 0.9700
C15 H15B 0.9700
C16 H16A 0.9600
C16 H16B 0.9600
C16 H16C 0.9600
C17 H17A 0.9600
C17 H17B 0.9600
C17 H17C 0.9600
C31 C36 1.376(3)
C31 C32 1.377(4)
C31 C37 1.508(3)
C32 C33 1.384(3)
C32 H32 0.9300
C33 C34 1.367(3)
C33 H33 0.9300
C34 C35 1.384(3)
C34 S1 1.766(2)
C35 C36 1.384(3)
C35 H35 0.9300
C36 H36 0.9300
C37 H37A 0.9600
C37 H37B 0.9600
C37 H37C 0.9600
N1 H1C 0.8900
N1 H1D 0.8900
N1 H1E 0.8900
O1 S1 1.457(2)
O2 S1 1.4377(19)
O3 S1 1.433(2)

loop_
_geom_hbond_atom_site_label_D
_geom_hbond_atom_site_label_H
_geom_hbond_atom_site_label_A
_geom_hbond_site_symmetry_A
_geom_hbond_distance_DH
_geom_hbond_distance_HA
_geom_hbond_distance_DA
_geom_hbond_angle_DHA
N1 H1C O1 . 0.89 2.06 2.835(3) 145.3
N1 H1D O3 1_455 0.89 1.84 2.722(3) 173.2
N1 H1E O1 4_457 0.89 1.95 2.772(3) 152.1
